data_4062056
loop_
_publ_author_name
'Garralda, Mar\'ia A.'
'Hern\'andez, Ricardo'
'Ibarlucea, Lourdes'
'Pinilla, Elena'
'Torres, M. Rosario'

_publ_section_title
;
 Synthesis and Characterization of Hydridoirida-\b-diketones Formed
 by the Reaction of [{Ir(Cod)Cl}2] (Cod = 1,5-cyclooctadiene) with
 o-(Diphenylphosphino)benzaldehyde
;
_journal_coden_ASTM ORGND7
_journal_issue 17
_journal_name_full Organometallics
_journal_page_first 3600
_journal_page_last 3603
_journal_paper_doi 10.1021/om0301278
_journal_volume 22
_journal_year 2003
_chemical_formula_sum 'C38 H30 Cl3 Ir O2 P2 Sn'
_chemical_formula_weight 997.80
_space_group_IT_number 2
_symmetry_cell_setting triclinic
_symmetry_space_group_name_Hall '-P 1'
_symmetry_space_group_name_H-M 'P -1'
_cell_angle_alpha 84.8860(10)
_cell_angle_beta 78.3610(10)
_cell_angle_gamma 70.6630(10)
_cell_formula_units_Z 2
_cell_length_a 11.5703(7)
_cell_length_b 11.8170(7)
_cell_length_c 14.5214(9)
_cell_measurement_temperature 296(2)
_cell_volume 1834.39(19)
_diffrn_ambient_temperature 296(2)
_exptl_crystal_density_diffrn 1.806
_cod_depositor_comments
;
The following automatic conversions were performed:
'_symmetry_cell_setting' value 'Triclinic' changed to 'triclinic'
according to '/home/saulius/struct/CIF-dictionaries/cif_core.dic'
dictionary named 'cif_core.dic' version 2.4.1 from 2010-06-29.

Automatic conversion script
Id: cif_fix_enum 1527 2010-12-29 10:47:43Z saulius 

 Updated bibliographic information.

 Antanas Vaitkus,
 2019-10-01
;
_cod_database_code 4062056

loop_
_symmetry_equiv_pos_as_xyz
'x, y, z'
'-x, -y, -z'

loop_
_atom_site_label
_atom_site_type_symbol
_atom_site_fract_x
_atom_site_fract_y
_atom_site_fract_z
_atom_site_U_iso_or_equiv
_atom_site_adp_type
_atom_site_occupancy
_atom_site_symmetry_multiplicity
_atom_site_calc_flag
_atom_site_refinement_flags
_atom_site_disorder_assembly
_atom_site_disorder_group
Ir Ir 0.20515(2) 0.17046(2) 0.189572(16) 0.02590(8) Uani 1 1 d . . .
H1 H 0.3222 0.1060 0.0981 0.019(13) Uiso 1 1 d R . .
P1 P 0.33828(14) 0.28315(13) 0.19671(12) 0.0321(4) Uani 1 1 d . . .
P2 P 0.27987(14) 0.00092(13) 0.28500(11) 0.0300(4) Uani 1 1 d . . .
Sn Sn 0.00822(4) 0.29712(3) 0.30617(3) 0.03268(12) Uani 1 1 d . . .
Cl2 Cl -0.18968(17) 0.2938(2) 0.28707(16) 0.0729(6) Uani 1 1 d . . .
Cl1 Cl -0.03820(18) 0.50878(15) 0.28678(15) 0.0655(6) Uani 1 1 d . . .
Cl3 Cl -0.02867(17) 0.28374(17) 0.47219(12) 0.0609(5) Uani 1 1 d . . .
O1 O 0.0736(4) 0.2888(4) 0.0359(3) 0.0499(12) Uani 1 1 d . . .
O2 O 0.0322(4) 0.1067(4) 0.0968(3) 0.0435(11) Uani 1 1 d . . .
H2 H 0.0427 0.2022 0.0597 0.050 Uiso 1 1 d . . .
C1 C 0.1510(5) 0.2924(5) 0.0869(4) 0.0351(15) Uani 1 1 d . . .
C2 C 0.2031(6) 0.3919(5) 0.0593(4) 0.0401(16) Uani 1 1 d . . .
C3 C 0.2909(5) 0.4025(5) 0.1087(5) 0.0392(15) Uani 1 1 d . . .
C4 C 0.3432(7) 0.4935(6) 0.0837(6) 0.063(2) Uani 1 1 d . . .
H4 H 0.4020 0.5010 0.1159 0.075 Uiso 1 1 calc R . .
C5 C 0.3077(8) 0.5732(7) 0.0108(7) 0.080(3) Uani 1 1 d . . .
H5 H 0.3422 0.6348 -0.0046 0.096 Uiso 1 1 calc R . .
C6 C 0.2222(7) 0.5631(7) -0.0395(6) 0.072(2) Uani 1 1 d . . .
H6 H 0.2011 0.6156 -0.0896 0.086 Uiso 1 1 calc R . .
C7 C 0.1690(6) 0.4741(6) -0.0141(5) 0.0536(19) Uani 1 1 d . . .
H7 H 0.1093 0.4683 -0.0462 0.064 Uiso 1 1 calc R . .
C8 C 0.3459(6) 0.3577(5) 0.3002(4) 0.0367(15) Uani 1 1 d . . .
C9 C 0.2617(6) 0.3618(6) 0.3813(5) 0.0495(18) Uani 1 1 d . . .
H9 H 0.2038 0.3218 0.3852 0.059 Uiso 1 1 calc R . .
C10 C 0.2601(7) 0.4243(7) 0.4585(6) 0.067(2) Uani 1 1 d . . .
H10 H 0.2029 0.4249 0.5137 0.080 Uiso 1 1 calc R . .
C11 C 0.3441(9) 0.4851(7) 0.4523(7) 0.076(3) Uani 1 1 d . . .
H11 H 0.3418 0.5298 0.5026 0.092 Uiso 1 1 calc R . .
C12 C 0.4313(8) 0.4803(7) 0.3723(7) 0.071(2) Uani 1 1 d . . .
H12 H 0.4903 0.5187 0.3695 0.086 Uiso 1 1 calc R . .
C13 C 0.4322(7) 0.4189(6) 0.2958(5) 0.056(2) Uani 1 1 d . . .
H13 H 0.4902 0.4179 0.2410 0.067 Uiso 1 1 calc R . .
C14 C 0.5012(5) 0.2104(5) 0.1451(4) 0.0329(14) Uani 1 1 d . . .
C15 C 0.5950(6) 0.1671(6) 0.2000(5) 0.0450(17) Uani 1 1 d . . .
H15 H 0.5752 0.1763 0.2648 0.054 Uiso 1 1 calc R . .
C16 C 0.7162(6) 0.1110(6) 0.1572(5) 0.0500(18) Uani 1 1 d . . .
H16 H 0.7781 0.0839 0.1936 0.060 Uiso 1 1 calc R . .
C17 C 0.7472(6) 0.0945(6) 0.0625(5) 0.0537(19) Uani 1 1 d . . .
H17 H 0.8296 0.0570 0.0349 0.064 Uiso 1 1 calc R . .
C18 C 0.6569(6) 0.1330(6) 0.0081(5) 0.0493(18) Uani 1 1 d . . .
H18 H 0.6775 0.1209 -0.0564 0.059 Uiso 1 1 calc R . .
C19 C 0.5334(5) 0.1907(6) 0.0502(5) 0.0412(16) Uani 1 1 d . . .
H19 H 0.4721 0.2161 0.0133 0.049 Uiso 1 1 calc R . .
C20 C 0.1029(5) 0.0737(5) 0.1565(4) 0.0345(14) Uani 1 1 d . . .
C21 C 0.1107(5) -0.0478(5) 0.2002(4) 0.0308(14) Uani 1 1 d . . .
C22 C 0.0458(6) -0.1171(5) 0.1748(5) 0.0403(16) Uani 1 1 d . . .
H22 H -0.0070 -0.0870 0.1315 0.048 Uiso 1 1 calc R . .
C23 C 0.0601(7) -0.2299(6) 0.2141(5) 0.0552(19) Uani 1 1 d . . .
H23 H 0.0170 -0.2760 0.1968 0.066 Uiso 1 1 calc R . .
C24 C 0.1375(7) -0.2763(6) 0.2790(5) 0.0543(19) Uani 1 1 d . . .
H24 H 0.1455 -0.3526 0.3053 0.065 Uiso 1 1 calc R . .
C25 C 0.2030(6) -0.2089(6) 0.3048(5) 0.0480(17) Uani 1 1 d . . .
H25 H 0.2548 -0.2396 0.3486 0.058 Uiso 1 1 calc R . .
C26 C 0.1911(5) -0.0946(5) 0.2647(4) 0.0326(14) Uani 1 1 d . . .
C27 C 0.4420(5) -0.0982(5) 0.2543(5) 0.0370(15) Uani 1 1 d . . .
C28 C 0.5150(6) -0.0885(6) 0.1687(5) 0.0422(16) Uani 1 1 d . . .
H28 H 0.4828 -0.0286 0.1260 0.051 Uiso 1 1 calc R . .
C29 C 0.6362(6) -0.1666(7) 0.1443(6) 0.058(2) Uani 1 1 d . . .
H29 H 0.6850 -0.1584 0.0864 0.070 Uiso 1 1 calc R . .
C30 C 0.6826(7) -0.2568(7) 0.2081(6) 0.065(2) Uani 1 1 d . . .
H30 H 0.7627 -0.3103 0.1921 0.078 Uiso 1 1 calc R . .
C31 C 0.6127(7) -0.2681(6) 0.2935(6) 0.060(2) Uani 1 1 d . . .
H31 H 0.6457 -0.3287 0.3355 0.072 Uiso 1 1 calc R . .
C32 C 0.4923(6) -0.1896(6) 0.3186(5) 0.0495(18) Uani 1 1 d . . .
H32 H 0.4450 -0.1971 0.3773 0.059 Uiso 1 1 calc R . .
C33 C 0.2601(5) 0.0144(5) 0.4123(4) 0.0349(14) Uani 1 1 d . . .
C34 C 0.3368(7) 0.0666(6) 0.4430(5) 0.0527(19) Uani 1 1 d . . .
H34 H 0.3974 0.0882 0.3996 0.063 Uiso 1 1 calc R . .
C35 C 0.3237(8) 0.0864(7) 0.5372(6) 0.069(2) Uani 1 1 d . . .
H35 H 0.3753 0.1213 0.5571 0.083 Uiso 1 1 calc R . .
C36 C 0.2347(9) 0.0547(7) 0.6015(6) 0.073(3) Uani 1 1 d . . .
H36 H 0.2255 0.0690 0.6649 0.088 Uiso 1 1 calc R . .
C37 C 0.1607(8) 0.0031(7) 0.5732(5) 0.071(2) Uani 1 1 d . . .
H37 H 0.1006 -0.0180 0.6175 0.085 Uiso 1 1 calc R . .
C38 C 0.1731(6) -0.0196(6) 0.4773(5) 0.0535(19) Uani 1 1 d . . .
H38 H 0.1229 -0.0571 0.4584 0.064 Uiso 1 1 calc R . .

loop_
_atom_site_aniso_label
_atom_site_aniso_U_11
_atom_site_aniso_U_22
_atom_site_aniso_U_33
_atom_site_aniso_U_23
_atom_site_aniso_U_13
_atom_site_aniso_U_12
Ir 0.01997(12) 0.02430(13) 0.03240(14) 0.00058(9) -0.00415(9) -0.00645(9)
P1 0.0255(8) 0.0293(8) 0.0420(10) -0.0009(7) -0.0036(7) -0.0110(7)
P2 0.0269(8) 0.0271(8) 0.0356(9) 0.0009(7) -0.0071(7) -0.0078(7)
Sn 0.0241(2) 0.0295(2) 0.0403(3) -0.00065(19) -0.00052(19) -0.00631(18)
Cl2 0.0365(10) 0.0982(16) 0.0903(16) -0.0084(12) -0.0119(10) -0.0283(11)
Cl1 0.0607(12) 0.0329(9) 0.0905(15) 0.0081(9) -0.0014(11) -0.0085(9)
Cl3 0.0607(12) 0.0640(12) 0.0423(11) 0.0007(9) 0.0060(9) -0.0087(10)
O1 0.049(3) 0.051(3) 0.059(3) 0.016(2) -0.029(2) -0.020(2)
O2 0.039(3) 0.039(3) 0.056(3) 0.005(2) -0.021(2) -0.012(2)
C1 0.017(3) 0.025(3) 0.055(4) 0.002(3) 0.001(3) -0.002(2)
C2 0.032(4) 0.031(3) 0.047(4) 0.004(3) -0.002(3) -0.001(3)
C3 0.029(3) 0.033(3) 0.054(4) 0.007(3) 0.000(3) -0.014(3)
C4 0.048(5) 0.053(5) 0.091(6) 0.019(4) -0.018(4) -0.023(4)
C5 0.068(6) 0.050(5) 0.119(8) 0.039(5) -0.012(6) -0.029(5)
C6 0.050(5) 0.059(5) 0.095(7) 0.045(5) -0.013(5) -0.016(4)
C7 0.043(4) 0.046(4) 0.061(5) 0.020(4) -0.008(4) -0.008(3)
C8 0.036(4) 0.034(3) 0.043(4) -0.004(3) -0.010(3) -0.013(3)
C9 0.041(4) 0.056(5) 0.051(5) -0.011(4) -0.010(4) -0.012(3)
C10 0.062(5) 0.070(6) 0.061(5) -0.030(4) -0.006(4) -0.008(4)
C11 0.091(7) 0.056(5) 0.088(7) -0.030(5) -0.039(6) -0.011(5)
C12 0.074(6) 0.060(5) 0.093(7) -0.018(5) -0.030(5) -0.028(5)
C13 0.056(5) 0.050(4) 0.070(5) -0.017(4) -0.008(4) -0.026(4)
C14 0.021(3) 0.037(3) 0.040(4) -0.003(3) -0.001(3) -0.011(3)
C15 0.035(4) 0.049(4) 0.049(4) -0.006(3) -0.007(3) -0.010(3)
C16 0.031(4) 0.056(5) 0.060(5) -0.005(4) -0.014(3) -0.006(3)
C17 0.033(4) 0.056(5) 0.065(5) -0.016(4) 0.005(4) -0.009(3)
C18 0.036(4) 0.060(5) 0.049(4) -0.011(4) -0.001(3) -0.013(3)
C19 0.029(3) 0.049(4) 0.049(4) -0.003(3) -0.009(3) -0.017(3)
C20 0.029(3) 0.040(4) 0.034(4) -0.004(3) -0.003(3) -0.010(3)
C21 0.026(3) 0.031(3) 0.034(3) -0.007(3) 0.005(3) -0.012(3)
C22 0.038(4) 0.039(4) 0.050(4) -0.004(3) -0.007(3) -0.020(3)
C23 0.062(5) 0.051(5) 0.067(5) 0.002(4) -0.015(4) -0.036(4)
C24 0.071(5) 0.034(4) 0.065(5) 0.005(3) -0.017(4) -0.025(4)
C25 0.049(4) 0.037(4) 0.061(5) 0.006(3) -0.017(4) -0.015(3)
C26 0.026(3) 0.030(3) 0.042(4) 0.000(3) -0.003(3) -0.011(3)
C27 0.033(4) 0.027(3) 0.048(4) -0.002(3) -0.011(3) -0.004(3)
C28 0.033(4) 0.038(4) 0.052(4) -0.002(3) -0.009(3) -0.004(3)
C29 0.032(4) 0.068(5) 0.066(5) -0.024(4) -0.002(4) -0.002(4)
C30 0.038(4) 0.057(5) 0.086(6) -0.016(5) -0.018(4) 0.009(4)
C31 0.055(5) 0.044(4) 0.067(5) 0.000(4) -0.028(4) 0.013(4)
C32 0.042(4) 0.046(4) 0.058(5) 0.004(3) -0.016(3) -0.007(3)
C33 0.032(3) 0.032(3) 0.037(4) 0.001(3) -0.008(3) -0.005(3)
C34 0.055(5) 0.060(5) 0.048(5) -0.004(4) -0.012(4) -0.023(4)
C35 0.076(6) 0.078(6) 0.059(6) -0.015(5) -0.027(5) -0.021(5)
C36 0.107(8) 0.075(6) 0.036(5) -0.003(4) -0.020(5) -0.022(5)
C37 0.088(7) 0.076(6) 0.037(5) 0.006(4) 0.007(4) -0.023(5)
C38 0.053(5) 0.056(5) 0.047(5) 0.006(4) -0.006(4) -0.015(4)

loop_
_geom_bond_atom_site_label_1
_geom_bond_atom_site_label_2
_geom_bond_distance
_geom_bond_site_symmetry_2
_geom_bond_publ_flag
Ir C1 2.021(6) . ?
Ir C20 2.040(6) . ?
Ir P2 2.3502(15) . ?
Ir P1 2.3674(15) . ?
Ir Sn 2.6334(5) . ?
Ir H1 1.7176 . ?
P1 C14 1.823(6) . ?
P1 C8 1.840(6) . ?
P1 C3 1.836(6) . ?
P2 C26 1.834(6) . ?
P2 C33 1.831(6) . ?
P2 C27 1.841(6) . ?
Sn Cl3 2.3625(18) . ?
Sn Cl2 2.3747(18) . ?
Sn Cl1 2.3811(17) . ?
O1 C1 1.285(7) . ?
O1 H2 1.1935 . ?
O2 C20 1.261(7) . ?
O2 H2 1.2385 . ?
C1 C2 1.482(8) . ?
C2 C3 1.399(8) . ?
C2 C7 1.402(8) . ?
C3 C4 1.389(9) . ?
C4 C5 1.384(10) . ?
C4 H4 0.9300 . ?
C5 C6 1.383(11) . ?
C5 H5 0.9300 . ?
C6 C7 1.375(9) . ?
C6 H6 0.9300 . ?
C7 H7 0.9300 . ?
C8 C9 1.362(9) . ?
C8 C13 1.402(8) . ?
C9 C10 1.390(9) . ?
C9 H9 0.9300 . ?
C10 C11 1.373(11) . ?
C10 H10 0.9300 . ?
C11 C12 1.368(11) . ?
C11 H11 0.9300 . ?
C12 C13 1.376(9) . ?
C12 H12 0.9300 . ?
C13 H13 0.9300 . ?
C14 C19 1.373(8) . ?
C14 C15 1.408(8) . ?
C15 C16 1.378(8) . ?
C15 H15 0.9300 . ?
C16 C17 1.364(9) . ?
C16 H16 0.9300 . ?
C17 C18 1.371(9) . ?
C17 H17 0.9300 . ?
C18 C19 1.399(8) . ?
C18 H18 0.9300 . ?
C19 H19 0.9300 . ?
C20 C21 1.499(8) . ?
C21 C22 1.394(8) . ?
C21 C26 1.402(8) . ?
C22 C23 1.374(9) . ?
C22 H22 0.9300 . ?
C23 C24 1.383(10) . ?
C23 H23 0.9300 . ?
C24 C25 1.385(9) . ?
C24 H24 0.9300 . ?
C25 C26 1.396(8) . ?
C25 H25 0.9300 . ?
C27 C28 1.374(8) . ?
C27 C32 1.414(8) . ?
C28 C29 1.394(8) . ?
C28 H28 0.9300 . ?
C29 C30 1.389(10) . ?
C29 H29 0.9300 . ?
C30 C31 1.359(10) . ?
C30 H30 0.9300 . ?
C31 C32 1.391(8) . ?
C31 H31 0.9300 . ?
C32 H32 0.9300 . ?
C33 C38 1.373(8) . ?
C33 C34 1.391(8) . ?
C34 C35 1.378(9) . ?
C34 H34 0.9300 . ?
C35 C36 1.370(11) . ?
C35 H35 0.9300 . ?
C36 C37 1.344(11) . ?
C36 H36 0.9300 . ?
C37 C38 1.413(10) . ?
C37 H37 0.9300 . ?
C38 H38 0.9300 . ?
